data_1544202
loop_
_publ_author_name
'Adachi, Shinya'
'Kumagai, Naoya'
'Shibasaki, Masakatsu'

_publ_section_title
;
 Pyramidalization/twisting of the amide functional group via remote steric
 congestion triggered by metal coordination.
;
_journal_issue 1
_journal_name_full 'Chemical science'
_journal_page_first 85
_journal_page_last 90
_journal_paper_doi 10.1039/c6sc03669d
_journal_volume 8
_journal_year 2017
_chemical_formula_moiety 'C30 H27 N3 O'
_chemical_formula_sum 'C30 H27 N3 O'
_chemical_formula_weight 445.56
_space_group_crystal_system monoclinic
_space_group_IT_number 14
_space_group_name_Hall '-P 2ybc'
_space_group_name_H-M_alt 'P 1 21/c 1'
_symmetry_space_group_name_Hall '-P 2ybc'
_symmetry_space_group_name_H-M 'P 1 21/c 1'
_atom_sites_solution_hydrogens geom
_atom_sites_solution_primary direct
_atom_sites_solution_secondary difmap
_audit_update_record
;
2016-07-20 deposited with the CCDC.
2016-09-23 downloaded from the CCDC.
;
_cell_angle_alpha 90.0000
_cell_angle_beta 114.263(8)
_cell_angle_gamma 90.0000
_cell_formula_units_Z 4
_cell_length_a 18.8592(4)
_cell_length_b 7.68843(16)
_cell_length_c 18.4442(3)
_cell_measurement_reflns_used 16082
_cell_measurement_temperature 93
_cell_measurement_theta_max 68.53
_cell_measurement_theta_min 4.37
_cell_volume 2438.14(17)
_computing_cell_refinement 'RAPID AUTO'
_computing_data_collection 'RAPID AUTO (Rigaku, ????)'
_computing_data_reduction 'RAPID AUTO'
_computing_molecular_graphics 'CrystalStructure 4.2'
_computing_publication_material 'CrystalStructure 4.2 (Rigaku, 2015)'
_computing_structure_refinement 'SHELXL Version 2014/7 (Sheldrick, 2008)'
_computing_structure_solution 'SHELXT Version 2014/5 (Sheldrick, 2014)'
_diffrn_ambient_temperature 93
_diffrn_detector_area_resol_mean 10.000
_diffrn_measured_fraction_theta_full 1.000
_diffrn_measured_fraction_theta_max 1.000
_diffrn_measurement_device_type 'Rigaku R-AXIS RAPID'
_diffrn_measurement_method \w
_diffrn_radiation_type 'Cu K\a'
_diffrn_radiation_wavelength 1.54187
_diffrn_reflns_av_R_equivalents 0.0902
_diffrn_reflns_Laue_measured_fraction_full 1.000
_diffrn_reflns_Laue_measured_fraction_max 1.000
_diffrn_reflns_limit_h_max 22
_diffrn_reflns_limit_h_min -22
_diffrn_reflns_limit_k_max 9
_diffrn_reflns_limit_k_min -9
_diffrn_reflns_limit_l_max 22
_diffrn_reflns_limit_l_min -22
_diffrn_reflns_number 25572
_diffrn_reflns_point_group_measured_fraction_full 1.000
_diffrn_reflns_point_group_measured_fraction_max 1.000
_diffrn_reflns_theta_full 67.687
_diffrn_reflns_theta_max 68.249
_diffrn_reflns_theta_min 4.813
_diffrn_standards_number 0
_exptl_absorpt_coefficient_mu 0.581
_exptl_absorpt_correction_T_max 0.890
_exptl_absorpt_correction_T_min 0.726
_exptl_absorpt_correction_type multi-scan
_exptl_absorpt_process_details 'ABSCOR (Rigaku, 1995)'
_exptl_crystal_colour colorless
_exptl_crystal_density_diffrn 1.214
_exptl_crystal_density_method 'not measured'
_exptl_crystal_description block
_exptl_crystal_F_000 944.00
_exptl_crystal_size_max 0.200
_exptl_crystal_size_mid 0.200
_exptl_crystal_size_min 0.200
_refine_diff_density_max 0.55
_refine_diff_density_min -0.62
_refine_ls_extinction_method none
_refine_ls_goodness_of_fit_ref 1.047
_refine_ls_hydrogen_treatment constr
_refine_ls_number_parameters 307
_refine_ls_number_reflns 4459
_refine_ls_number_restraints 0
_refine_ls_R_factor_all 0.1009
_refine_ls_R_factor_gt 0.0550
_refine_ls_shift/su_max 0.000
_refine_ls_structure_factor_coef Fsqd
_refine_ls_weighting_details 'w = 1/[\s^2^(Fo^2^)+(0.0860P)^2^] where P=(Fo^2^+2Fc^2^)/3'
_refine_ls_weighting_scheme calc
_refine_ls_wR_factor_gt 0.1637
_refine_ls_wR_factor_ref 0.1747
_reflns_Friedel_coverage 0.000
_reflns_number_gt 2909
_reflns_number_total 4459
_reflns_threshold_expression F^2^>2.0\s(F^2^)
_cod_data_source_file c6sc03669d2.cif
_cod_data_source_block 160309adachi
_cod_depositor_comments
;Adding full bibliography for 1544197--1544204.cif.

 Adding full bibliography for 1544197--1544204.cif.
;
_cod_original_cell_volume 2438.13(17)
_cod_database_code 1544202

loop_
_space_group_symop_id
_space_group_symop_operation_xyz
1 +X,+Y,+Z
2 -X,1/2+Y,1/2-Z
3 -X,-Y,-Z
4 +X,-1/2-Y,-1/2+Z

loop_
_atom_site_label
_atom_site_type_symbol
_atom_site_fract_x
_atom_site_fract_y
_atom_site_fract_z
_atom_site_U_iso_or_equiv
_atom_site_adp_type
_atom_site_occupancy
_atom_site_site_symmetry_order
_atom_site_calc_flag
_atom_site_refinement_flags_posn
_atom_site_refinement_flags_adp
O1 O 0.67253(11) 0.8559(2) 0.36976(10) 0.0228(5) Uani 1 1 d . .
N2 N 0.76585(12) 0.7852(3) 0.52271(12) 0.0178(5) Uani 1 1 d . .
N3 N 0.68580(12) 0.7332(3) 0.48752(12) 0.0168(5) Uani 1 1 d . .
N4 N 0.59712(13) 0.8647(3) 0.53030(13) 0.0201(5) Uani 1 1 d . .
C5 C 0.89205(16) 0.7786(3) 0.52989(14) 0.0180(6) Uani 1 1 d . .
C6 C 0.82121(16) 0.5208(3) 0.67473(15) 0.0186(6) Uani 1 1 d . .
C7 C 0.68602(16) 0.6513(3) 0.61618(15) 0.0185(6) Uani 1 1 d . .
C8 C 0.98377(16) 1.0110(4) 0.58809(15) 0.0239(6) Uani 1 1 d . .
H8 H 0.9942 1.1299 0.6025 0.029 Uiso 1 1 calc R U
C9 C 0.65413(15) 0.7495(3) 0.54592(15) 0.0161(6) Uani 1 1 d . .
C10 C 0.60004(16) 0.8078(3) 0.65896(16) 0.0232(6) Uani 1 1 d . .
H10 H 0.5811 0.8335 0.6982 0.028 Uiso 1 1 calc R U
C11 C 0.74161(16) 0.5026(3) 0.62868(15) 0.0184(6) Uani 1 1 d . .
C12 C 0.76371(15) 0.3075(3) 0.32304(16) 0.0216(6) Uani 1 1 d . .
H12 H 0.7548 0.2168 0.2853 0.026 Uiso 1 1 calc R U
C13 C 0.79136(14) 0.5729(3) 0.43370(15) 0.0166(6) Uani 1 1 d . .
C14 C 0.81099(15) 0.7138(3) 0.49479(14) 0.0165(6) Uani 1 1 d . .
C15 C 0.77721(16) 0.4755(3) 0.30497(16) 0.0238(6) Uani 1 1 d . .
H15 H 0.7768 0.5005 0.2543 0.029 Uiso 1 1 calc R U
C16 C 1.02998(17) 0.7235(4) 0.58192(16) 0.0271(7) Uani 1 1 d . .
H16 H 1.0721 0.6451 0.5927 0.033 Uiso 1 1 calc R U
C17 C 0.64226(16) 0.7830(3) 0.40807(15) 0.0177(6) Uani 1 1 d . .
C18 C 0.65843(16) 0.6875(3) 0.67360(16) 0.0209(6) Uani 1 1 d . .
H18 H 0.6799 0.6289 0.7233 0.025 Uiso 1 1 calc R U
C19 C 0.76329(16) 0.2725(3) 0.39618(16) 0.0229(6) Uani 1 1 d . .
H19 H 0.7532 0.1577 0.4084 0.028 Uiso 1 1 calc R U
C20 C 0.90771(16) 0.9528(3) 0.55141(15) 0.0214(6) Uani 1 1 d . .
H20 H 0.8660 1.0321 0.5409 0.026 Uiso 1 1 calc R U
C21 C 0.56967(17) 0.8903(3) 0.58612(16) 0.0232(6) Uani 1 1 d . .
H21 H 0.5275 0.9686 0.5749 0.028 Uiso 1 1 calc R U
C22 C 0.51172(17) 0.7837(3) 0.30261(16) 0.0249(7) Uani 1 1 d . .
H22 H 0.5326 0.8595 0.2757 0.030 Uiso 1 1 calc R U
C23 C 0.77749(15) 0.4039(3) 0.45202(16) 0.0206(6) Uani 1 1 d . .
H23 H 0.7778 0.3788 0.5026 0.025 Uiso 1 1 calc R U
C24 C 0.83645(18) 0.2123(3) 0.66077(16) 0.0264(7) Uani 1 1 d . .
H24 H 0.8688 0.1122 0.6732 0.032 Uiso 1 1 calc R U
C25 C 0.55985(16) 0.7290(3) 0.37381(16) 0.0212(6) Uani 1 1 d . .
H25 H 0.5413 0.6543 0.4032 0.025 Uiso 1 1 calc R U
C26 C 0.75789(18) 0.1960(3) 0.61408(16) 0.0246(7) Uani 1 1 d . .
H26 H 0.7369 0.0850 0.5938 0.029 Uiso 1 1 calc R U
C27 C 0.85795(16) 0.6932(3) 0.70884(16) 0.0236(6) Uani 1 1 d . .
H27A H 0.9141 0.6776 0.7391 0.028 Uiso 1 1 calc R U
H27B H 0.8486 0.7760 0.6655 0.028 Uiso 1 1 calc R U
H27C H 0.8350 0.7380 0.7441 0.028 Uiso 1 1 calc R U
C28 C 0.79131(16) 0.6070(3) 0.36015(16) 0.0206(6) Uani 1 1 d . .
H28 H 0.8010 0.7217 0.3474 0.025 Uiso 1 1 calc R U
C29 C 0.70923(17) 0.3399(3) 0.59642(15) 0.0214(6) Uani 1 1 d . .
C30 C 0.95424(16) 0.6642(4) 0.54435(16) 0.0239(6) Uani 1 1 d . .
H30 H 0.9444 0.5460 0.5284 0.029 Uiso 1 1 calc R U
C31 C 0.62447(17) 0.3224(3) 0.54188(17) 0.0281(7) Uani 1 1 d . .
H31A H 0.5989 0.4358 0.5360 0.034 Uiso 1 1 calc R U
H31B H 0.6194 0.2812 0.4897 0.034 Uiso 1 1 calc R U
H31C H 0.5998 0.2389 0.5644 0.034 Uiso 1 1 calc R U
C32 C 0.86843(17) 0.3728(3) 0.68957(16) 0.0240(6) Uani 1 1 d . .
H32 H 0.9229 0.3829 0.7197 0.029 Uiso 1 1 calc R U
C33 C 1.04464(17) 0.8954(4) 0.60374(16) 0.0261(7) Uani 1 1 d . .
H33 H 1.0968 0.9350 0.6297 0.031 Uiso 1 1 calc R U
C34 C 0.42876(17) 0.7383(4) 0.26096(18) 0.0360(8) Uani 1 1 d . .
H34A H 0.4068 0.7965 0.2091 0.043 Uiso 1 1 calc R U
H34B H 0.4234 0.6121 0.2532 0.043 Uiso 1 1 calc R U
H34C H 0.4009 0.7762 0.2928 0.043 Uiso 1 1 calc R U

loop_
_atom_site_aniso_label
_atom_site_aniso_U_11
_atom_site_aniso_U_22
_atom_site_aniso_U_33
_atom_site_aniso_U_23
_atom_site_aniso_U_13
_atom_site_aniso_U_12
O1 0.0247(12) 0.0252(10) 0.0217(10) 0.0041(8) 0.0127(9) 0.0025(8)
N2 0.0127(13) 0.0207(12) 0.0192(11) 0.0010(9) 0.0057(10) -0.0003(9)
N3 0.0148(13) 0.0184(11) 0.0187(11) -0.0005(9) 0.0085(10) -0.0008(9)
N4 0.0217(14) 0.0184(11) 0.0238(12) -0.0004(9) 0.0131(11) 0.0009(9)
C5 0.0196(16) 0.0214(13) 0.0150(13) 0.0002(11) 0.0092(12) 0.0020(11)
C6 0.0228(17) 0.0191(13) 0.0155(13) 0.0022(11) 0.0096(12) 0.0034(11)
C7 0.0213(17) 0.0142(12) 0.0219(14) -0.0016(10) 0.0110(13) -0.0026(11)
C8 0.0216(17) 0.0281(15) 0.0217(15) -0.0032(12) 0.0086(13) -0.0036(12)
C9 0.0191(16) 0.0103(12) 0.0213(14) -0.0034(10) 0.0107(12) -0.0029(10)
C10 0.0293(18) 0.0203(14) 0.0278(15) -0.0054(12) 0.0195(14) -0.0024(12)
C11 0.0240(17) 0.0164(13) 0.0173(13) 0.0047(10) 0.0111(12) 0.0033(11)
C12 0.0150(16) 0.0229(14) 0.0235(14) -0.0056(11) 0.0046(13) 0.0014(11)
C13 0.0113(15) 0.0193(13) 0.0177(13) -0.0004(11) 0.0044(12) 0.0026(11)
C14 0.0193(16) 0.0163(13) 0.0152(13) 0.0023(10) 0.0085(12) 0.0019(11)
C15 0.0258(18) 0.0280(15) 0.0189(14) -0.0004(11) 0.0105(13) 0.0028(12)
C16 0.0182(18) 0.0361(17) 0.0261(15) -0.0030(13) 0.0081(14) 0.0039(13)
C17 0.0198(17) 0.0151(13) 0.0198(13) -0.0013(10) 0.0098(13) 0.0026(11)
C18 0.0243(17) 0.0191(13) 0.0212(14) -0.0014(11) 0.0111(13) -0.0022(12)
C19 0.0202(17) 0.0188(13) 0.0297(16) -0.0014(12) 0.0102(14) -0.0003(11)
C20 0.0235(17) 0.0238(14) 0.0190(14) -0.0016(11) 0.0110(13) -0.0004(12)
C21 0.0239(18) 0.0189(14) 0.0324(16) -0.0020(12) 0.0171(14) 0.0014(12)
C22 0.0256(19) 0.0236(15) 0.0260(15) -0.0055(12) 0.0111(14) 0.0038(12)
C23 0.0184(16) 0.0235(14) 0.0207(14) 0.0000(11) 0.0090(13) -0.0006(11)
C24 0.042(2) 0.0214(14) 0.0232(15) 0.0071(12) 0.0204(15) 0.0122(13)
C25 0.0221(18) 0.0220(14) 0.0227(14) -0.0026(11) 0.0125(13) -0.0006(12)
C26 0.039(2) 0.0154(13) 0.0241(15) 0.0010(11) 0.0175(15) 0.0009(12)
C27 0.0218(17) 0.0258(15) 0.0206(14) -0.0009(11) 0.0059(13) 0.0020(12)
C28 0.0236(17) 0.0173(13) 0.0237(15) 0.0018(11) 0.0125(13) 0.0021(11)
C29 0.0304(18) 0.0193(13) 0.0185(14) 0.0031(11) 0.0140(13) 0.0020(12)
C30 0.0206(17) 0.0269(15) 0.0242(15) -0.0022(12) 0.0092(13) 0.0015(12)
C31 0.032(2) 0.0195(14) 0.0344(17) -0.0038(12) 0.0152(15) -0.0058(13)
C32 0.0275(18) 0.0266(15) 0.0187(14) 0.0041(11) 0.0102(13) 0.0077(12)
C33 0.0206(18) 0.0366(17) 0.0215(15) -0.0065(12) 0.0091(13) -0.0061(13)
C34 0.025(2) 0.0395(18) 0.0334(17) -0.0090(14) 0.0017(15) 0.0019(14)

loop_
_atom_type_symbol
_atom_type_description
_atom_type_scat_dispersion_real
_atom_type_scat_dispersion_imag
_atom_type_scat_source
C C 0.0181 0.0091
;
International Tables for Crystallography
(Vol. C, Tables 4.2.6.8 and 6.1.1.4)
;
H H 0.0000 0.0000
;
International Tables for Crystallography
(Vol. C, Table 6.1.1.4)
;
N N 0.0311 0.0180
;
International Tables for Crystallography
(Vol. C, Tables 4.2.6.8 and 6.1.1.4)
;
O O 0.0492 0.0322
;
International Tables for Crystallography
(Vol. C, Tables 4.2.6.8 and 6.1.1.4)
;

loop_
_geom_angle_atom_site_label_1
_geom_angle_atom_site_label_2
_geom_angle_atom_site_label_3
_geom_angle
C14 N2 N3 116.6(2)
C17 N3 N2 116.8(2)
C17 N3 C9 120.9(2)
N2 N3 C9 108.75(19)
C9 N4 C21 117.6(2)
C20 C5 C30 119.1(3)
C20 C5 C14 120.5(2)
C30 C5 C14 120.3(2)
C11 C6 C32 118.4(2)
C11 C6 C27 122.5(2)
C32 C6 C27 119.1(3)
C18 C7 C9 116.4(2)
C18 C7 C11 119.5(2)
C9 C7 C11 123.9(2)
C20 C8 C33 119.9(3)
C20 C8 H8 120.1
C33 C8 H8 120.1
N4 C9 C7 124.0(2)
N4 C9 N3 116.4(2)
C7 C9 N3 119.5(2)
C18 C10 C21 118.6(2)
C18 C10 H10 120.7
C21 C10 H10 120.7
C6 C11 C29 121.1(2)
C6 C11 C7 121.7(2)
C29 C11 C7 117.1(2)
C19 C12 C15 119.6(2)
C19 C12 H12 120.2
C15 C12 H12 120.2
C28 C13 C23 119.4(2)
C28 C13 C14 120.2(2)
C23 C13 C14 120.4(2)
N2 C14 C5 114.6(2)
N2 C14 C13 127.7(2)
C5 C14 C13 117.7(2)
C28 C15 C12 120.3(2)
C28 C15 H15 119.8
C12 C15 H15 119.8
C33 C16 C30 120.3(3)
C33 C16 H16 119.8
C30 C16 H16 119.8
O1 C17 N3 121.3(2)
O1 C17 C25 123.1(2)
N3 C17 C25 115.5(2)
C10 C18 C7 120.4(3)
C10 C18 H18 119.8
C7 C18 H18 119.8
C12 C19 C23 120.5(2)
C12 C19 H19 119.8
C23 C19 H19 119.8
C8 C20 C5 120.3(3)
C8 C20 H20 119.8
C5 C20 H20 119.8
N4 C21 C10 122.9(3)
N4 C21 H21 118.6
C10 C21 H21 118.6
C25 C22 C34 126.3(3)
C25 C22 H22 116.9
C34 C22 H22 116.9
C19 C23 C13 119.8(2)
C19 C23 H23 120.1
C13 C23 H23 120.1
C26 C24 C32 120.6(3)
C26 C24 H24 119.7
C32 C24 H24 119.7
C22 C25 C17 120.5(3)
C22 C25 H25 119.7
C17 C25 H25 119.7
C24 C26 C29 120.7(3)
C24 C26 H26 119.7
C29 C26 H26 119.7
C6 C27 H27A 109.5
C6 C27 H27B 109.5
H27A C27 H27B 109.5
C6 C27 H27C 109.5
H27A C27 H27C 109.5
H27B C27 H27C 109.5
C15 C28 C13 120.5(2)
C15 C28 H28 119.8
C13 C28 H28 119.8
C26 C29 C11 118.5(3)
C26 C29 C31 120.3(2)
C11 C29 C31 121.2(2)
C16 C30 C5 120.0(3)
C16 C30 H30 120.0
C5 C30 H30 120.0
C29 C31 H31A 109.5
C29 C31 H31B 109.5
H31A C31 H31B 109.5
C29 C31 H31C 109.5
H31A C31 H31C 109.5
H31B C31 H31C 109.5
C24 C32 C6 120.6(3)
C24 C32 H32 119.7
C6 C32 H32 119.7
C16 C33 C8 120.4(3)
C16 C33 H33 119.8
C8 C33 H33 119.8
C22 C34 H34A 109.5
C22 C34 H34B 109.5
H34A C34 H34B 109.5
C22 C34 H34C 109.5
H34A C34 H34C 109.5
H34B C34 H34C 109.5

loop_
_geom_bond_atom_site_label_1
_geom_bond_atom_site_label_2
_geom_bond_distance
O1 C17 1.213(3)
N2 C14 1.285(3)
N2 N3 1.433(3)
N3 C17 1.407(3)
N3 C9 1.436(3)
N4 C9 1.330(3)
N4 C21 1.344(3)
C5 C20 1.394(3)
C5 C30 1.401(3)
C5 C14 1.480(4)
C6 C11 1.395(4)
C6 C32 1.401(3)
C6 C27 1.508(3)
C7 C18 1.387(3)
C7 C9 1.404(3)
C7 C11 1.504(3)
C8 C20 1.385(4)
C8 C33 1.385(4)
C8 H8 0.9500
C10 C18 1.377(4)
C10 C21 1.379(4)
C10 H10 0.9500
C11 C29 1.412(3)
C12 C19 1.379(4)
C12 C15 1.384(4)
C12 H12 0.9500
C13 C28 1.381(3)
C13 C23 1.394(3)
C13 C14 1.496(3)
C15 C28 1.381(3)
C15 H15 0.9500
C16 C33 1.376(4)
C16 C30 1.384(4)
C16 H16 0.9500
C17 C25 1.477(4)
C18 H18 0.9500
C19 C23 1.388(3)
C19 H19 0.9500
C20 H20 0.9500
C21 H21 0.9500
C22 C25 1.321(4)
C22 C34 1.474(4)
C22 H22 0.9500
C23 H23 0.9500
C24 C26 1.380(4)
C24 C32 1.380(4)
C24 H24 0.9500
C25 H25 0.9500
C26 C29 1.388(4)
C26 H26 0.9500
C27 H27A 0.9800
C27 H27B 0.9800
C27 H27C 0.9800
C28 H28 0.9500
C29 C31 1.504(4)
C30 H30 0.9500
C31 H31A 0.9800
C31 H31B 0.9800
C31 H31C 0.9800
C32 H32 0.9500
C33 H33 0.9500
C34 H34A 0.9800
C34 H34B 0.9800
C34 H34C 0.9800

loop_
_geom_torsion_atom_site_label_1
_geom_torsion_atom_site_label_2
_geom_torsion_atom_site_label_3
_geom_torsion_atom_site_label_4
_geom_torsion
C14 N2 N3 C17 -67.6(3)
C14 N2 N3 C9 151.3(2)
C21 N4 C9 C7 1.3(4)
C21 N4 C9 N3 -176.0(2)
C18 C7 C9 N4 -4.1(4)
C11 C7 C9 N4 170.3(2)
C18 C7 C9 N3 173.1(2)
C11 C7 C9 N3 -12.4(4)
C17 N3 C9 N4 -22.9(3)
N2 N3 C9 N4 116.4(2)
C17 N3 C9 C7 159.6(2)
N2 N3 C9 C7 -61.1(3)
C32 C6 C11 C29 -1.1(4)
C27 C6 C11 C29 178.9(2)
C32 C6 C11 C7 174.4(2)
C27 C6 C11 C7 -5.6(4)
C18 C7 C11 C6 -82.6(3)
C9 C7 C11 C6 103.1(3)
C18 C7 C11 C29 93.1(3)
C9 C7 C11 C29 -81.2(3)
N3 N2 C14 C5 176.77(19)
N3 N2 C14 C13 -4.9(4)
C20 C5 C14 N2 -35.4(3)
C30 C5 C14 N2 142.4(2)
C20 C5 C14 C13 146.0(2)
C30 C5 C14 C13 -36.1(3)
C28 C13 C14 N2 113.4(3)
C23 C13 C14 N2 -70.4(4)
C28 C13 C14 C5 -68.2(3)
C23 C13 C14 C5 108.0(3)
C19 C12 C15 C28 0.9(4)
N2 N3 C17 O1 4.9(3)
C9 N3 C17 O1 141.1(2)
N2 N3 C17 C25 -179.44(19)
C9 N3 C17 C25 -43.2(3)
C21 C10 C18 C7 0.3(4)
C9 C7 C18 C10 3.2(4)
C11 C7 C18 C10 -171.6(2)
C15 C12 C19 C23 -1.0(4)
C33 C8 C20 C5 -0.2(4)
C30 C5 C20 C8 -1.3(4)
C14 C5 C20 C8 176.6(2)
C9 N4 C21 C10 2.6(4)
C18 C10 C21 N4 -3.4(4)
C12 C19 C23 C13 0.8(4)
C28 C13 C23 C19 -0.5(4)
C14 C13 C23 C19 -176.7(2)
C34 C22 C25 C17 179.1(2)
O1 C17 C25 C22 -11.3(4)
N3 C17 C25 C22 173.1(2)
C32 C24 C26 C29 -1.3(4)
C12 C15 C28 C13 -0.6(4)
C23 C13 C28 C15 0.4(4)
C14 C13 C28 C15 176.6(2)
C24 C26 C29 C11 -1.3(4)
C24 C26 C29 C31 176.7(2)
C6 C11 C29 C26 2.5(4)
C7 C11 C29 C26 -173.2(2)
C6 C11 C29 C31 -175.5(2)
C7 C11 C29 C31 8.8(3)
C33 C16 C30 C5 -1.4(4)
C20 C5 C30 C16 2.1(4)
C14 C5 C30 C16 -175.8(2)
C26 C24 C32 C6 2.7(4)
C11 C6 C32 C24 -1.5(4)
C27 C6 C32 C24 178.5(2)
C30 C16 C33 C8 -0.2(4)
C20 C8 C33 C16 1.0(4)
